data_7044659
loop_
_publ_author_name
'Xiao, Ying-Hui'
'Deng, Zhaopeng'
'Zhu, Zhi-Biao'
'Huo, Li-Hua'
'Gao, Shan'

_publ_section_title
;
 Rare Earth Metal-Organic Complexes Constructed from Hydroxyl and Carboxyl
 Modified Arenesulfonate: Syntheses, Structure Evolutions, Ultraviolet,
 Visible and Near-Infrared Luminescence
;
_journal_name_full 'Dalton Transactions'
_journal_paper_doi 10.1039/C7DT03254D
_journal_year 2017
_chemical_formula_moiety 'C7 H5 O6 S, H14 O11 S Y, 3(H2 O)'
_chemical_formula_sum 'C7 H25 O20 S2 Y'
_chemical_formula_weight 582.30
_chemical_name_systematic
; 
 ? 
;
_space_group_IT_number 14
_symmetry_cell_setting monoclinic
_symmetry_space_group_name_Hall '-P 2ybc'
_symmetry_space_group_name_H-M 'P 1 21/c 1'
_atom_sites_solution_hydrogens geom
_atom_sites_solution_primary direct
_atom_sites_solution_secondary difmap
_audit_creation_method SHELXL-97
_audit_update_record
;
2017-05-13 deposited with the CCDC.
2017-11-06 downloaded from the CCDC.
;
_cell_angle_alpha 90.00
_cell_angle_beta 101.007(4)
_cell_angle_gamma 90.00
_cell_formula_units_Z 4
_cell_length_a 21.6467(7)
_cell_length_b 7.6433(3)
_cell_length_c 12.2972(6)
_cell_measurement_reflns_used 1541
_cell_measurement_temperature 295(2)
_cell_measurement_theta_max 28.76
_cell_measurement_theta_min 3.85
_cell_volume 1997.17(14)
_computing_cell_refinement
;
CrysAlis Pro (Agilent, 2013)
;
_computing_data_collection
;
CrysAlis Pro (Agilent, 2013)
;
_computing_data_reduction
;
CrysAlis Pro (Agilent, 2013)
;
_computing_molecular_graphics '(K. Brandenburg, Diamond 3.1, 2009)'
_computing_publication_material '(K. Brandenburg, Diamond 3.1, 2009)'
_computing_structure_refinement 'SHELXL-97 (Sheldrick, 1997)'
_computing_structure_solution 'SHELXS-97 (Sheldrick, 1990)'
_diffrn_ambient_temperature 295(2)
_diffrn_detector_area_resol_mean 16.1954
_diffrn_measured_fraction_theta_full 0.992
_diffrn_measured_fraction_theta_max 0.992
_diffrn_measurement_device_type 'Xcalibur, Eos'
_diffrn_measurement_method '\w scans'
_diffrn_radiation_monochromator graphite
_diffrn_radiation_source 'Enhance (Mo) X-ray Source'
_diffrn_radiation_type MoK\a
_diffrn_radiation_wavelength 0.71073
_diffrn_reflns_av_R_equivalents 0.0371
_diffrn_reflns_av_sigmaI/netI 0.0746
_diffrn_reflns_limit_h_max 28
_diffrn_reflns_limit_h_min -7
_diffrn_reflns_limit_k_max 8
_diffrn_reflns_limit_k_min -9
_diffrn_reflns_limit_l_max 15
_diffrn_reflns_limit_l_min -15
_diffrn_reflns_number 7218
_diffrn_reflns_theta_full 27.56
_diffrn_reflns_theta_max 27.56
_diffrn_reflns_theta_min 3.28
_exptl_absorpt_coefficient_mu 3.227
_exptl_absorpt_correction_T_max 0.5792
_exptl_absorpt_correction_T_min 0.5240
_exptl_absorpt_correction_type multi-scan
_exptl_absorpt_process_details
; 
CrysAlis Pro (Agilent, 2013)
Empirical absorption correction using spherical harmonics,
 implemented in SCALE3 ABSPACK scaling algorithm. 
;
_exptl_crystal_colour colorless
_exptl_crystal_density_diffrn 1.937
_exptl_crystal_density_method 'not measured'
_exptl_crystal_description prism
_exptl_crystal_F_000 1192
_exptl_crystal_size_max 0.23
_exptl_crystal_size_mid 0.21
_exptl_crystal_size_min 0.19
_refine_diff_density_max 1.030
_refine_diff_density_min -0.608
_refine_diff_density_rms 0.110
_refine_ls_extinction_method none
_refine_ls_goodness_of_fit_ref 1.033
_refine_ls_hydrogen_treatment mixed
_refine_ls_matrix_type full
_refine_ls_number_parameters 319
_refine_ls_number_reflns 4559
_refine_ls_number_restraints 23
_refine_ls_restrained_S_all 1.031
_refine_ls_R_factor_all 0.0789
_refine_ls_R_factor_gt 0.0533
_refine_ls_shift/su_max 0.001
_refine_ls_shift/su_mean 0.000
_refine_ls_structure_factor_coef Fsqd
_refine_ls_weighting_details 'calc w=1/[\s^2^(Fo^2^)+(0.0518P)^2^+0.9096P] where P=(Fo^2^+2Fc^2^)/3'
_refine_ls_weighting_scheme calc
_refine_ls_wR_factor_gt 0.1119
_refine_ls_wR_factor_ref 0.1233
_reflns_number_gt 3435
_reflns_number_total 4559
_reflns_threshold_expression >2sigma(I)
_cod_data_source_file c7dt03254d2.cif
_cod_data_source_block 3-Y
_cod_original_cell_volume 1997.17(13)
_cod_original_sg_symbol_H-M 'P 21/c'
_cod_database_code 7044659

loop_
_symmetry_equiv_pos_as_xyz
'x, y, z'
'-x, y+1/2, -z+1/2'
'-x, -y, -z'
'x, -y-1/2, z-1/2'

loop_
_atom_site_label
_atom_site_type_symbol
_atom_site_fract_x
_atom_site_fract_y
_atom_site_fract_z
_atom_site_U_iso_or_equiv
_atom_site_adp_type
_atom_site_occupancy
_atom_site_symmetry_multiplicity
_atom_site_calc_flag
_atom_site_refinement_flags
Y1 Y 0.65110(2) 1.59291(5) 1.34024(3) 0.02103(13) Uani 1 1 d .
S1 S 0.84356(5) 1.14325(14) 1.17958(8) 0.0210(2) Uani 1 1 d .
S2 S 0.58909(5) 1.20361(14) 1.18936(10) 0.0264(3) Uani 1 1 d .
O1 O 0.79493(15) 1.0713(4) 1.2324(3) 0.0317(8) Uani 1 1 d .
O1W O 0.56377(17) 1.7330(4) 1.2332(3) 0.0407(9) Uani 1 1 d D
H1W1 H 0.556(2) 1.841(2) 1.240(5) 0.061 Uiso 1 1 d D
H1W2 H 0.5297(13) 1.676(5) 1.214(5) 0.061 Uiso 1 1 d D
O2W O 0.57203(17) 1.5556(5) 1.4420(3) 0.0387(9) Uani 1 1 d D
H2W1 H 0.565(2) 1.467(5) 1.480(4) 0.058 Uiso 1 1 d D
H2W2 H 0.5368(12) 1.605(6) 1.417(4) 0.058 Uiso 1 1 d D
O2 O 0.83096(16) 1.3201(4) 1.1382(3) 0.0335(8) Uani 1 1 d .
O3 O 0.85760(15) 1.0245(4) 1.0936(2) 0.0289(7) Uani 1 1 d .
O3W O 0.6456(2) 1.8607(5) 1.4324(5) 0.0714(15) Uani 1 1 d D
H3W1 H 0.6094(14) 1.895(8) 1.402(7) 0.107 Uiso 1 1 d D
H3W2 H 0.671(2) 1.946(6) 1.444(6) 0.107 Uiso 1 1 d D
O4 O 0.85900(15) 1.3389(4) 1.3885(2) 0.0289(7) Uani 1 1 d D
H4O H 0.865(3) 1.380(6) 1.4536(17) 0.043 Uiso 1 1 d D
O4W O 0.75429(19) 1.6645(5) 1.4455(3) 0.0482(10) Uani 1 1 d D
H4W1 H 0.781(2) 1.748(5) 1.446(4) 0.072 Uiso 1 1 d D
H4W2 H 0.766(3) 1.603(6) 1.504(3) 0.072 Uiso 1 1 d D
O5W O 0.68310(18) 1.3738(4) 1.4730(3) 0.0364(8) Uani 1 1 d D
H5W1 H 0.704(2) 1.282(4) 1.462(4) 0.055 Uiso 1 1 d D
H5W2 H 0.671(3) 1.364(6) 1.535(2) 0.055 Uiso 1 1 d D
O5 O 1.07549(16) 1.2964(5) 1.6113(3) 0.0364(8) Uani 1 1 d D
H5O H 1.1099(14) 1.304(7) 1.657(4) 0.055 Uiso 1 1 d D
O6W O 0.72431(17) 1.4249(4) 1.2637(3) 0.0399(9) Uani 1 1 d .
H6W1 H 0.7609 1.3955 1.2969 0.060 Uiso 1 1 d R
H6W2 H 0.7042 1.3328 1.2398 0.060 Uiso 1 1 d R
O6 O 1.13178(16) 1.1420(4) 1.5119(3) 0.0366(8) Uani 1 1 d .
O7 O 0.59555(16) 1.3809(4) 1.2345(3) 0.0319(8) Uani 1 1 d .
O7W O 0.69296(19) 1.7833(4) 1.2216(3) 0.0526(11) Uani 1 1 d .
H7W1 H 0.6843 1.8906 1.2082 0.079 Uiso 1 1 d R
H7W2 H 0.7313 1.7662 1.2179 0.079 Uiso 1 1 d R
O8 O 0.5600(2) 1.0925(4) 1.2632(4) 0.0549(11) Uani 1 1 d .
O8W O 0.75017(16) 1.0805(4) 1.4396(3) 0.0327(8) Uani 1 1 d D
H8W1 H 0.7770(17) 1.110(7) 1.496(2) 0.049 Uiso 1 1 d D
H8W2 H 0.767(2) 1.082(7) 1.382(2) 0.049 Uiso 1 1 d D
O9W O 1.17334(17) 1.3159(4) 1.7837(3) 0.0340(8) Uani 1 1 d D
H9W1 H 1.169(3) 1.254(5) 1.839(2) 0.051 Uiso 1 1 d D
H9W2 H 1.178(3) 1.4219(19) 1.802(3) 0.051 Uiso 1 1 d D
O9 O 0.54879(19) 1.2089(5) 1.0801(3) 0.0511(11) Uani 1 1 d .
O10 O 0.65219(16) 1.1349(4) 1.1819(3) 0.0326(8) Uani 1 1 d .
O10W O 0.4591(5) 1.4519(16) 0.9996(12) 0.294(8) Uani 1 1 d .
HAW H 0.4443 1.5375 0.9586 0.441 Uiso 1 1 d R
HBW H 0.4597 1.3637 0.9577 0.441 Uiso 1 1 d R
C1 C 0.9135(2) 1.1570(5) 1.2816(3) 0.0191(9) Uani 1 1 d .
C2 C 0.9134(2) 1.2585(5) 1.3768(3) 0.0191(9) Uani 1 1 d .
C3 C 0.9685(2) 1.2718(5) 1.4557(3) 0.0225(9) Uani 1 1 d .
H3 H 0.9690 1.3380 1.5193 0.027 Uiso 1 1 calc R
C4 C 1.0226(2) 1.1872(5) 1.4402(3) 0.0212(9) Uani 1 1 d .
C5 C 1.0225(2) 1.0840(6) 1.3479(4) 0.0255(10) Uani 1 1 d .
H5 H 1.0588 1.0248 1.3390 0.031 Uiso 1 1 calc R
C6 C 0.9672(2) 1.0696(5) 1.2677(4) 0.0239(10) Uani 1 1 d .
H6 H 0.9667 1.0010 1.2051 0.029 Uiso 1 1 calc R
C7 C 1.0823(2) 1.2044(5) 1.5239(4) 0.0232(10) Uani 1 1 d .

loop_
_atom_site_aniso_label
_atom_site_aniso_U_11
_atom_site_aniso_U_22
_atom_site_aniso_U_33
_atom_site_aniso_U_23
_atom_site_aniso_U_13
_atom_site_aniso_U_12
Y1 0.0217(2) 0.0164(2) 0.0257(2) -0.00213(18) 0.00609(17) -0.00186(18)
S1 0.0205(6) 0.0233(5) 0.0183(5) -0.0008(4) 0.0016(4) 0.0003(4)
S2 0.0218(6) 0.0187(5) 0.0369(7) -0.0074(5) 0.0010(5) 0.0007(5)
O1 0.0224(18) 0.0419(19) 0.0313(18) -0.0020(15) 0.0068(14) -0.0076(15)
O1W 0.040(2) 0.0225(17) 0.058(2) 0.0102(17) 0.0057(19) 0.0034(16)
O2W 0.030(2) 0.042(2) 0.049(2) 0.0218(17) 0.0186(17) 0.0136(16)
O2 0.044(2) 0.0232(17) 0.0285(18) 0.0039(14) -0.0057(15) 0.0041(15)
O3 0.035(2) 0.0310(16) 0.0193(16) -0.0084(14) 0.0025(13) -0.0008(15)
O3W 0.050(3) 0.052(2) 0.118(4) -0.051(3) 0.031(3) -0.015(2)
O4 0.0239(18) 0.0388(18) 0.0230(17) -0.0087(15) 0.0022(14) 0.0043(15)
O4W 0.042(2) 0.043(2) 0.054(3) 0.0050(19) -0.0070(19) -0.0180(19)
O5W 0.041(2) 0.0350(19) 0.035(2) 0.0078(16) 0.0120(17) 0.0116(17)
O5 0.027(2) 0.051(2) 0.0271(18) -0.0103(17) -0.0046(14) 0.0006(17)
O6W 0.029(2) 0.0353(19) 0.058(2) -0.0159(17) 0.0135(17) -0.0023(16)
O6 0.0219(19) 0.0414(19) 0.043(2) -0.0074(17) -0.0012(15) 0.0058(16)
O7 0.0278(19) 0.0206(16) 0.045(2) -0.0102(14) 0.0009(15) -0.0010(14)
O7W 0.057(3) 0.0279(19) 0.084(3) 0.0123(19) 0.042(2) 0.0012(18)
O8 0.049(3) 0.031(2) 0.092(3) 0.010(2) 0.032(2) -0.0032(18)
O8W 0.030(2) 0.0339(18) 0.0320(18) -0.0024(17) 0.0020(15) -0.0004(15)
O9W 0.035(2) 0.0315(18) 0.0343(19) 0.0021(15) 0.0037(16) -0.0012(17)
O9 0.048(3) 0.049(2) 0.047(2) -0.0195(19) -0.0139(18) 0.0160(19)
O10 0.0276(19) 0.0254(16) 0.045(2) -0.0032(15) 0.0085(15) 0.0045(14)
O10W 0.183(13) 0.246(12) 0.449(19) 0.186(13) 0.053(13) 0.009(9)
C1 0.023(2) 0.019(2) 0.015(2) -0.0003(17) 0.0025(17) -0.0023(18)
C2 0.016(2) 0.020(2) 0.023(2) 0.0004(17) 0.0065(17) 0.0014(17)
C3 0.024(2) 0.024(2) 0.019(2) -0.0033(18) 0.0029(18) -0.0013(19)
C4 0.020(2) 0.020(2) 0.023(2) 0.0043(17) 0.0019(18) -0.0007(18)
C5 0.020(2) 0.026(2) 0.031(2) -0.001(2) 0.0062(19) 0.0034(19)
C6 0.026(2) 0.026(2) 0.020(2) -0.0028(18) 0.0056(18) 0.0017(19)
C7 0.020(2) 0.021(2) 0.029(2) 0.0037(19) 0.0034(19) -0.0043(19)

loop_
_atom_type_symbol
_atom_type_description
_atom_type_scat_dispersion_real
_atom_type_scat_dispersion_imag
_atom_type_scat_source
C C 0.0033 0.0016 'International Tables Vol C Tables 4.2.6.8 and 6.1.1.4'
H H 0.0000 0.0000 'International Tables Vol C Tables 4.2.6.8 and 6.1.1.4'
O O 0.0106 0.0060 'International Tables Vol C Tables 4.2.6.8 and 6.1.1.4'
S S 0.1246 0.1234 'International Tables Vol C Tables 4.2.6.8 and 6.1.1.4'
Y Y -2.7962 3.5667 'International Tables Vol C Tables 4.2.6.8 and 6.1.1.4'

loop_
_geom_angle_atom_site_label_1
_geom_angle_atom_site_label_2
_geom_angle_atom_site_label_3
_geom_angle
O7 Y1 O2W 81.76(14)
O7 Y1 O1W 73.90(12)
O2W Y1 O1W 76.14(13)
O7 Y1 O5W 86.72(13)
O2W Y1 O5W 71.82(12)
O1W Y1 O5W 144.54(13)
O7 Y1 O3W 145.66(14)
O2W Y1 O3W 74.77(16)
O1W Y1 O3W 76.34(16)
O5W Y1 O3W 108.71(17)
O7 Y1 O7W 108.04(13)
O2W Y1 O7W 144.89(12)
O1W Y1 O7W 74.64(14)
O5W Y1 O7W 140.53(14)
O3W Y1 O7W 79.75(16)
O7 Y1 O6W 72.98(12)
O2W Y1 O6W 139.88(12)
O1W Y1 O6W 123.57(14)
O5W Y1 O6W 76.03(12)
O3W Y1 O6W 139.61(14)
O7W Y1 O6W 73.98(12)
O7 Y1 O4W 143.17(13)
O2W Y1 O4W 116.07(15)
O1W Y1 O4W 139.41(13)
O5W Y1 O4W 70.73(13)
O3W Y1 O4W 70.87(16)
O7W Y1 O4W 76.54(14)
O6W Y1 O4W 73.50(14)
O1 S1 O2 114.0(2)
O1 S1 O3 110.90(19)
O2 S1 O3 111.94(19)
O1 S1 C1 107.50(19)
O2 S1 C1 105.69(19)
O3 S1 C1 106.23(19)
O9 S2 O7 108.8(2)
O9 S2 O8 109.5(3)
O7 S2 O8 108.8(2)
O9 S2 O10 110.5(2)
O7 S2 O10 109.25(19)
O8 S2 O10 110.0(2)
Y1 O1W H1W1 123(3)
Y1 O1W H1W2 119(3)
H1W1 O1W H1W2 109.5(18)
Y1 O2W H2W1 128(3)
Y1 O2W H2W2 117(3)
H2W1 O2W H2W2 108.7(17)
Y1 O3W H3W1 101(5)
Y1 O3W H3W2 131(5)
H3W1 O3W H3W2 110.7(19)
C2 O4 H4O 106(4)
Y1 O4W H4W1 136(3)
Y1 O4W H4W2 115(4)
H4W1 O4W H4W2 108.1(17)
Y1 O5W H5W1 125(3)
Y1 O5W H5W2 126(3)
H5W1 O5W H5W2 108.7(17)
C7 O5 H5O 111(4)
Y1 O6W H6W1 125.9
Y1 O6W H6W2 104.4
H6W1 O6W H6W2 108.5
S2 O7 Y1 151.7(2)
Y1 O7W H7W1 128.2
Y1 O7W H7W2 115.6
H7W1 O7W H7W2 108.6
H8W1 O8W H8W2 110.4(18)
H9W1 O9W H9W2 110.5(18)
HAW O10W HBW 107.4
C6 C1 C2 120.4(4)
C6 C1 S1 120.6(3)
C2 C1 S1 119.0(3)
O4 C2 C3 122.5(4)
O4 C2 C1 118.5(4)
C3 C2 C1 119.0(4)
C4 C3 C2 120.4(4)
C4 C3 H3 119.8
C2 C3 H3 119.8
C3 C4 C5 120.8(4)
C3 C4 C7 120.5(4)
C5 C4 C7 118.7(4)
C4 C5 C6 119.3(4)
C4 C5 H5 120.4
C6 C5 H5 120.4
C1 C6 C5 120.1(4)
C1 C6 H6 119.9
C5 C6 H6 119.9
O6 C7 O5 123.5(4)
O6 C7 C4 123.4(4)
O5 C7 C4 113.1(4)

loop_
_geom_bond_atom_site_label_1
_geom_bond_atom_site_label_2
_geom_bond_distance
Y1 O7 2.272(3)
Y1 O2W 2.322(3)
Y1 O1W 2.345(3)
Y1 O5W 2.349(3)
Y1 O3W 2.353(4)
Y1 O7W 2.360(3)
Y1 O6W 2.370(3)
Y1 O4W 2.421(4)
S1 O1 1.447(3)
S1 O2 1.452(3)
S1 O3 1.468(3)
S1 C1 1.776(4)
S2 O9 1.456(4)
S2 O7 1.461(3)
S2 O8 1.470(4)
S2 O10 1.483(3)
O1W H1W1 0.85(5)
O1W H1W2 0.85(5)
O2W H2W1 0.85(5)
O2W H2W2 0.85(5)
O3W H3W1 0.85(5)
O3W H3W2 0.85(5)
O4 C2 1.361(5)
O4 H4O 0.85(4)
O4W H4W1 0.85(5)
O4W H4W2 0.85(5)
O5W H5W1 0.85(5)
O5W H5W2 0.85(5)
O5 C7 1.316(5)
O5 H5O 0.85(4)
O6W H6W1 0.8500
O6W H6W2 0.8500
O6 C7 1.207(5)
O7W H7W1 0.8501
O7W H7W2 0.8500
O8W H8W1 0.85(5)
O8W H8W2 0.85(5)
O9W H9W1 0.85(5)
O9W H9W2 0.85(5)
O10W HAW 0.8500
O10W HBW 0.8499
C1 C6 1.378(6)
C1 C2 1.404(6)
C2 C3 1.390(6)
C3 C4 1.382(6)
C3 H3 0.9300
C4 C5 1.382(6)
C4 C7 1.496(6)
C5 C6 1.403(6)
C5 H5 0.9300
C6 H6 0.9300

loop_
_geom_hbond_atom_site_label_D
_geom_hbond_atom_site_label_H
_geom_hbond_atom_site_label_A
_geom_hbond_distance_DH
_geom_hbond_distance_HA
_geom_hbond_distance_DA
_geom_hbond_angle_DHA
_geom_hbond_site_symmetry_A
O1W H1W1 O8 0.85(5) 1.945(15) 2.776(5) 165(5) 1_565
O1W H1W2 O8 0.85(5) 2.11(3) 2.894(6) 153(5) 2_657
O2W H2W1 O9 0.85(5) 1.903(14) 2.748(5) 172(6) 4_586
O2W H2W2 O9 0.85(5) 2.02(2) 2.831(5) 158(5) 2_657
O3W H3W1 O10W 0.85(5) 2.13(8) 2.655(12) 120(7) 2_657
O3W H3W1 O8 0.85(5) 2.38(5) 3.071(7) 140(7) 1_565
O3W H3W1 O1W 0.85(5) 2.45(7) 2.904(6) 114(6) .
O3W H3W2 O8W 0.85(5) 2.01(3) 2.806(6) 157(7) 1_565
O4 H4O O3 0.85(4) 1.906(17) 2.736(4) 166(5) 4_586
O4W H4W1 O6 0.85(5) 2.05(3) 2.837(5) 153(5) 3_788
O4W H4W1 O8W 0.85(5) 2.62(5) 3.181(5) 124(5) 1_565
O4W H4W2 O3 0.85(5) 2.29(4) 2.975(5) 138(5) 4_586
O5W H5W1 O8W 0.85(5) 1.887(11) 2.744(5) 179(6) .
O5W H5W2 O10 0.85(5) 1.931(13) 2.777(5) 173(6) 4_586
O5 H5O O9W 0.85(4) 1.869(18) 2.699(4) 166(6) .
O6W H6W1 O4 0.85 2.25 3.095(5) 175.7 .
O6W H6W2 O10 0.85 1.94 2.786(5) 175.3 .
O7W H7W1 O10 0.85 2.00 2.841(5) 171.9 1_565
O7W H7W2 O9W 0.85 2.16 3.005(5) 171.6 3_788
O8W H8W1 O2 0.85(5) 1.980(11) 2.823(4) 173(4) 4_586
O8W H8W2 O1 0.85(5) 2.054(12) 2.895(5) 172(4) .
O9W H9W1 O3 0.85(5) 2.40(2) 3.144(5) 148(4) 3_778
O9W H9W1 O6 0.85(5) 2.54(4) 3.123(5) 127(4) 4_586
O9W H9W2 O2 0.85(5) 2.129(19) 2.951(4) 165(5) 3_788
O10W HAW O9 0.85 2.01 2.765(11) 147.8 3_687
O10W HAW O7 0.85 2.45 3.165(13) 142.5 3_687
O10W HBW O1W 0.85 2.42 3.146(16) 143.6 3_687

loop_
_geom_torsion_atom_site_label_1
_geom_torsion_atom_site_label_2
_geom_torsion_atom_site_label_3
_geom_torsion_atom_site_label_4
_geom_torsion
O9 S2 O7 Y1 -148.6(4)
O8 S2 O7 Y1 92.2(5)
O10 S2 O7 Y1 -27.9(5)
O2W Y1 O7 S2 -113.9(5)
O1W Y1 O7 S2 168.2(5)
O5W Y1 O7 S2 -41.8(5)
O3W Y1 O7 S2 -160.9(4)
O7W Y1 O7 S2 100.8(5)
O6W Y1 O7 S2 34.6(5)
O4W Y1 O7 S2 9.3(6)
O1 S1 C1 C6 120.8(4)
O2 S1 C1 C6 -117.0(4)
O3 S1 C1 C6 2.1(4)
O1 S1 C1 C2 -59.2(4)
O2 S1 C1 C2 62.9(4)
O3 S1 C1 C2 -178.0(3)
C6 C1 C2 O4 -178.4(4)
S1 C1 C2 O4 1.7(5)
C6 C1 C2 C3 1.1(6)
S1 C1 C2 C3 -178.9(3)
O4 C2 C3 C4 179.8(4)
C1 C2 C3 C4 0.4(6)
C2 C3 C4 C5 -1.8(6)
C2 C3 C4 C7 178.7(4)
C3 C4 C5 C6 1.8(6)
C7 C4 C5 C6 -178.7(4)
C2 C1 C6 C5 -1.1(6)
S1 C1 C6 C5 178.8(3)
C4 C5 C6 C1 -0.3(6)
C3 C4 C7 O6 -175.6(4)
C5 C4 C7 O6 4.9(7)
C3 C4 C7 O5 3.6(6)
C5 C4 C7 O5 -175.9(4)
